data_2018484
loop_
_publ_author_name
'Tillmann, Jan'
'Lerner, Hans-Wolfram'
'Sinke, Tanja'
'Bolte, Michael'

_publ_section_title
;
 Analysis of geometric parameters and packing considerations for
 triphenylboroxine derivatives, with tris(pentafluorophenyl)boroxine as an
 example
;
_journal_coeditor_code SK3434
_journal_issue 5
_journal_name_full 'Acta Crystallographica Section C'
_journal_page_first o204
_journal_page_last o208
_journal_paper_doi 10.1107/S0108270112016629
_journal_volume 68
_journal_year 2012
_chemical_formula_iupac 'C18 B3 F15 O3'
_chemical_formula_moiety 'C18 B3 F15 O3'
_chemical_formula_sum 'C18 B3 F15 O3'
_chemical_formula_weight 581.61
_chemical_name_common
;
tris(pentafluorophenyl)boroxine
;
_chemical_name_systematic
;
2,4,6-(pentafluorophenyl)-1,3,5,2,4,6-trioxatriborinane
;
_space_group_IT_number 15
_symmetry_cell_setting monoclinic
_symmetry_space_group_name_Hall '-C 2yc'
_symmetry_space_group_name_H-M 'C 1 2/c 1'
_atom_sites_solution_primary direct
_atom_sites_solution_secondary difmap
_audit_creation_method SHELXL97
_cell_angle_alpha 90.00
_cell_angle_beta 92.846(12)
_cell_angle_gamma 90.00
_cell_formula_units_Z 4
_cell_length_a 16.825(2)
_cell_length_b 13.1810(13)
_cell_length_c 8.1049(12)
_cell_measurement_reflns_used 7640
_cell_measurement_temperature 173(2)
_cell_measurement_theta_max 25.9
_cell_measurement_theta_min 3.3
_cell_volume 1795.2(4)
_computing_cell_refinement 'X-AREA (Stoe & Cie, 2001)'
_computing_data_collection 'X-AREA (Stoe & Cie, 2001)'
_computing_data_reduction 'X-AREA (Stoe & Cie, 2001)'
_computing_molecular_graphics 'XP (Sheldrick, 2008)'
_computing_publication_material
;
SHELXL97 (Sheldrick, 2008) and PLATON (Spek, 2009)
;
_computing_structure_refinement 'SHELXL97 (Sheldrick, 2008)'
_computing_structure_solution 'SHELXS97 (Sheldrick, 2008)'
_diffrn_ambient_temperature 173(2)
_diffrn_measured_fraction_theta_full 0.996
_diffrn_measured_fraction_theta_max 0.992
_diffrn_measurement_device_type 'Stoe IPDS II two-circle'
_diffrn_measurement_method \w
_diffrn_radiation_monochromator 'Genix 3D multilayer optics'
_diffrn_radiation_source 'Genix 3D I\mS microfocus X-ray source'
_diffrn_radiation_type MoK\a
_diffrn_radiation_wavelength 0.71073
_diffrn_reflns_av_R_equivalents 0.0722
_diffrn_reflns_av_sigmaI/netI 0.0356
_diffrn_reflns_limit_h_max 20
_diffrn_reflns_limit_h_min -20
_diffrn_reflns_limit_k_max 16
_diffrn_reflns_limit_k_min -14
_diffrn_reflns_limit_l_max 9
_diffrn_reflns_limit_l_min -9
_diffrn_reflns_number 9608
_diffrn_reflns_theta_full 25.00
_diffrn_reflns_theta_max 25.64
_diffrn_reflns_theta_min 3.93
_diffrn_standards_number 0
_exptl_absorpt_coefficient_mu 0.244
_exptl_absorpt_correction_T_max 0.9392
_exptl_absorpt_correction_T_min 0.9347
_exptl_absorpt_correction_type multi-scan
_exptl_absorpt_process_details '(X-AREA; Stoe & Cie, 2001)'
_exptl_crystal_colour colourless
_exptl_crystal_density_diffrn 2.152
_exptl_crystal_density_method 'not measured'
_exptl_crystal_description block
_exptl_crystal_F_000 1128
_exptl_crystal_size_max 0.28
_exptl_crystal_size_mid 0.28
_exptl_crystal_size_min 0.26
_refine_diff_density_max 0.289
_refine_diff_density_min -0.214
_refine_ls_extinction_method none
_refine_ls_goodness_of_fit_ref 1.048
_refine_ls_matrix_type full
_refine_ls_number_parameters 179
_refine_ls_number_reflns 1680
_refine_ls_number_restraints 0
_refine_ls_restrained_S_all 1.048
_refine_ls_R_factor_all 0.0491
_refine_ls_R_factor_gt 0.0367
_refine_ls_shift/su_max 0.001
_refine_ls_shift/su_mean 0.000
_refine_ls_structure_factor_coef Fsqd
_refine_ls_weighting_details 'calc w = 1/[\s^2^(Fo^2^)+(0.0652P)^2^] where P=(Fo^2^+2Fc^2^)/3'
_refine_ls_weighting_scheme calc
_refine_ls_wR_factor_gt 0.0971
_refine_ls_wR_factor_ref 0.1029
_reflns_number_gt 1358
_reflns_number_total 1680
_reflns_threshold_expression I>2\s(I)
_cod_data_source_file sk3434.cif
_cod_data_source_block I
_cod_original_sg_symbol_H-M 'C 2/c'
_cod_database_code 2018484
_cod_database_fobs_code 2018484

loop_
_symmetry_equiv_pos_as_xyz
'x, y, z'
'-x, y, -z+1/2'
'x+1/2, y+1/2, z'
'-x+1/2, y+1/2, -z+1/2'
'-x, -y, -z'
'x, -y, z-1/2'
'-x+1/2, -y+1/2, -z'
'x+1/2, -y+1/2, z-1/2'

loop_
_atom_site_type_symbol
_atom_site_label
_atom_site_fract_x
_atom_site_fract_y
_atom_site_fract_z
_atom_site_U_iso_or_equiv
_atom_site_adp_type
_atom_site_calc_flag
_atom_site_refinement_flags
_atom_site_occupancy
_atom_site_symmetry_multiplicity
O O1 0.0000 0.62084(12) 0.2500 0.0182(4) Uani d S 1 2
O O2 0.04622(7) 0.77635(8) 0.36481(12) 0.0189(3) Uani d . 1 1
B B1 0.04931(10) 0.67300(13) 0.3599(2) 0.0155(4) Uani d . 1 1
B B2 0.0000 0.82835(19) 0.2500 0.0153(5) Uani d S 1 2
C C1 0.11008(9) 0.61392(12) 0.47666(18) 0.0163(4) Uani d . 1 1
C C2 0.16741(9) 0.66333(13) 0.57830(18) 0.0176(4) Uani d . 1 1
C C3 0.22325(9) 0.61229(13) 0.67765(19) 0.0202(4) Uani d . 1 1
C C4 0.22299(9) 0.50767(13) 0.67950(19) 0.0187(4) Uani d . 1 1
C C5 0.16718(9) 0.45549(13) 0.58341(18) 0.0189(4) Uani d . 1 1
C C6 0.11228(9) 0.50805(12) 0.48533(17) 0.0160(4) Uani d . 1 1
C C11 0.0000 0.94716(16) 0.2500 0.0152(5) Uani d S 1 2
C C12 0.05463(9) 1.00388(13) 0.34613(17) 0.0165(4) Uani d . 1 1
C C13 0.05548(9) 1.10877(13) 0.34735(19) 0.0192(4) Uani d . 1 1
C C14 0.0000 1.16107(17) 0.2500 0.0198(5) Uani d S 1 2
F F2 0.17075(6) 0.76455(7) 0.58242(11) 0.0254(3) Uani d . 1 1
F F3 0.27688(6) 0.66311(8) 0.77170(12) 0.0292(3) Uani d . 1 1
F F4 0.27584(6) 0.45778(8) 0.77636(12) 0.0269(3) Uani d . 1 1
F F5 0.16568(6) 0.35375(7) 0.58790(11) 0.0267(3) Uani d . 1 1
F F6 0.05967(6) 0.45201(7) 0.39554(12) 0.0216(3) Uani d . 1 1
F F12 0.10979(5) 0.95806(8) 0.44444(12) 0.0219(3) Uani d . 1 1
F F13 0.10867(6) 1.15963(8) 0.44324(12) 0.0276(3) Uani d . 1 1
F F14 0.0000 1.26192(10) 0.2500 0.0285(4) Uani d S 1 2

loop_
_atom_site_aniso_label
_atom_site_aniso_U_11
_atom_site_aniso_U_22
_atom_site_aniso_U_33
_atom_site_aniso_U_12
_atom_site_aniso_U_13
_atom_site_aniso_U_23
O1 0.0193(8) 0.0148(8) 0.0197(7) 0.000 -0.0065(6) 0.000
O2 0.0216(6) 0.0145(5) 0.0197(5) 0.0012(4) -0.0069(4) 0.0005(4)
B1 0.0161(9) 0.0141(8) 0.0163(8) 0.0001(6) 0.0006(7) -0.0002(6)
B2 0.0154(12) 0.0163(12) 0.0141(11) 0.000 0.0011(9) 0.000
C1 0.0154(8) 0.0169(8) 0.0164(7) -0.0006(6) 0.0003(6) -0.0004(6)
C2 0.0193(9) 0.0142(8) 0.0190(8) -0.0004(6) -0.0013(6) 0.0004(5)
C3 0.0180(9) 0.0244(9) 0.0178(8) -0.0017(6) -0.0032(6) -0.0001(6)
C4 0.0167(8) 0.0223(8) 0.0170(7) 0.0044(6) -0.0016(6) 0.0052(6)
C5 0.0201(9) 0.0169(8) 0.0197(9) 0.0014(6) 0.0018(7) 0.0029(6)
C6 0.0157(8) 0.0158(8) 0.0163(8) -0.0009(5) -0.0003(6) -0.0008(5)
C11 0.0154(11) 0.0155(11) 0.0148(11) 0.000 0.0004(8) 0.000
C12 0.0178(9) 0.0171(8) 0.0143(7) 0.0009(6) -0.0014(6) 0.0004(5)
C13 0.0206(9) 0.0175(8) 0.0194(8) -0.0041(6) -0.0004(6) -0.0029(6)
C14 0.0249(13) 0.0127(10) 0.0221(11) 0.000 0.0041(9) 0.000
F2 0.0291(6) 0.0142(5) 0.0316(6) -0.0026(4) -0.0112(4) -0.0017(4)
F3 0.0260(6) 0.0306(6) 0.0293(5) -0.0052(4) -0.0151(4) -0.0027(4)
F4 0.0219(6) 0.0323(6) 0.0258(6) 0.0071(4) -0.0068(4) 0.0099(4)
F5 0.0327(6) 0.0127(5) 0.0343(6) 0.0037(4) -0.0036(4) 0.0040(4)
F6 0.0230(6) 0.0151(5) 0.0260(5) -0.0033(4) -0.0072(4) -0.0022(4)
F12 0.0205(5) 0.0196(5) 0.0246(5) 0.0009(4) -0.0093(4) 0.0016(4)
F13 0.0296(6) 0.0206(5) 0.0316(5) -0.0073(4) -0.0100(4) -0.0062(4)
F14 0.0390(9) 0.0107(6) 0.0355(8) 0.000 -0.0014(6) 0.000

loop_
_atom_type_symbol
_atom_type_description
_atom_type_scat_dispersion_real
_atom_type_scat_dispersion_imag
_atom_type_scat_source
C C 0.0033 0.0016 'International Tables Vol C Tables 4.2.6.8 and 6.1.1.4'
B B 0.0013 0.0007 'International Tables Vol C Tables 4.2.6.8 and 6.1.1.4'
F F 0.0171 0.0103 'International Tables Vol C Tables 4.2.6.8 and 6.1.1.4'
O O 0.0106 0.0060 'International Tables Vol C Tables 4.2.6.8 and 6.1.1.4'

loop_
_geom_angle_atom_site_label_1
_geom_angle_atom_site_label_2
_geom_angle_atom_site_label_3
_geom_angle_site_symmetry_1
_geom_angle_site_symmetry_3
_geom_angle
B1 O1 B1 2 . 119.82(18)
B1 O2 B2 . . 120.13(14)
O2 B1 O1 . . 119.81(14)
O2 B1 C1 . . 120.24(14)
O1 B1 C1 . . 119.93(15)
O2 B2 O2 2 . 119.8(2)
O2 B2 C11 2 . 120.10(10)
O2 B2 C11 . . 120.09(10)
C6 C1 C2 . . 114.82(14)
C6 C1 B1 . . 122.81(14)
C2 C1 B1 . . 122.36(16)
F2 C2 C3 . . 116.45(14)
F2 C2 C1 . . 120.46(14)
C3 C2 C1 . . 123.09(17)
F3 C3 C4 . . 119.93(14)
F3 C3 C2 . . 120.68(16)
C4 C3 C2 . . 119.40(14)
F4 C4 C5 . . 120.31(15)
F4 C4 C3 . . 119.89(14)
C5 C4 C3 . . 119.79(14)
F5 C5 C4 . . 119.88(13)
F5 C5 C6 . . 120.39(14)
C4 C5 C6 . . 119.72(16)
F6 C6 C5 . . 116.29(15)
F6 C6 C1 . . 120.53(13)
C5 C6 C1 . . 123.18(14)
C12 C11 C12 . 2 115.1(2)
C12 C11 B2 . . 122.47(10)
C12 C11 B2 2 . 122.46(10)
F12 C12 C13 . . 116.15(13)
F12 C12 C11 . . 120.68(15)
C13 C12 C11 . . 123.17(14)
F13 C13 C14 . . 119.84(17)
F13 C13 C12 . . 120.81(14)
C14 C13 C12 . . 119.34(15)
F14 C14 C13 . 2 120.04(11)
F14 C14 C13 . . 120.04(11)
C13 C14 C13 2 . 119.9(2)

loop_
_geom_bond_atom_site_label_1
_geom_bond_atom_site_label_2
_geom_bond_site_symmetry_2
_geom_bond_distance
O1 B1 2 1.3713(19)
O1 B1 . 1.3713(19)
O2 B1 . 1.364(2)
O2 B2 . 1.3669(16)
B1 C1 . 1.566(2)
B2 O2 2 1.3669(16)
B2 C11 . 1.566(3)
C1 C6 . 1.398(2)
C1 C2 . 1.398(2)
C2 F2 . 1.3358(19)
C2 C3 . 1.381(2)
C3 F3 . 1.3325(19)
C3 C4 . 1.379(3)
C4 F4 . 1.3305(18)
C4 C5 . 1.374(2)
C5 F5 . 1.3418(19)
C5 C6 . 1.376(2)
C6 F6 . 1.3396(18)
C11 C12 . 1.393(2)
C11 C12 2 1.393(2)
C12 F12 . 1.3370(18)
C12 C13 . 1.383(3)
C13 F13 . 1.3360(19)
C13 C14 . 1.377(2)
C14 F14 . 1.329(3)
C14 C13 2 1.377(2)

loop_
_geom_torsion_atom_site_label_1
_geom_torsion_atom_site_label_2
_geom_torsion_atom_site_label_3
_geom_torsion_atom_site_label_4
_geom_torsion_site_symmetry_1
_geom_torsion_site_symmetry_4
_geom_torsion
B2 O2 B1 O1 . . -6.5(2)
B2 O2 B1 C1 . . 172.29(11)
B1 O1 B1 O2 2 . 3.25(10)
B1 O1 B1 C1 2 . -175.55(17)
B1 O2 B2 O2 . 2 3.27(10)
B1 O2 B2 C11 . . -176.73(10)
O2 B1 C1 C6 . . 175.45(14)
O1 B1 C1 C6 . . -5.8(2)
O2 B1 C1 C2 . . -5.8(2)
O1 B1 C1 C2 . . 173.04(13)
C6 C1 C2 F2 . . -179.20(13)
B1 C1 C2 F2 . . 1.9(2)
C6 C1 C2 C3 . . 1.3(2)
B1 C1 C2 C3 . . -177.63(15)
F2 C2 C3 F3 . . 0.1(2)
C1 C2 C3 F3 . . 179.68(14)
F2 C2 C3 C4 . . 179.85(13)
C1 C2 C3 C4 . . -0.6(2)
F3 C3 C4 F4 . . 0.6(2)
C2 C3 C4 F4 . . -179.12(15)
F3 C3 C4 C5 . . 179.45(15)
C2 C3 C4 C5 . . -0.3(2)
F4 C4 C5 F5 . . 0.4(2)
C3 C4 C5 F5 . . -178.47(13)
F4 C4 C5 C6 . . 179.22(13)
C3 C4 C5 C6 . . 0.4(2)
F5 C5 C6 F6 . . -1.0(2)
C4 C5 C6 F6 . . -179.83(13)
F5 C5 C6 C1 . . 179.22(13)
C4 C5 C6 C1 . . 0.4(2)
C2 C1 C6 F6 . . 179.07(13)
B1 C1 C6 F6 . . -2.1(2)
C2 C1 C6 C5 . . -1.1(2)
B1 C1 C6 C5 . . 177.73(15)
O2 B2 C11 C12 2 . -169.67(9)
O2 B2 C11 C12 . . 10.33(9)
O2 B2 C11 C12 2 2 10.33(9)
O2 B2 C11 C12 . 2 -169.67(9)
C12 C11 C12 F12 2 . 179.60(15)
B2 C11 C12 F12 . . -0.40(15)
C12 C11 C12 C13 2 . -0.09(10)
B2 C11 C12 C13 . . 179.91(10)
F12 C12 C13 F13 . . -0.4(2)
C11 C12 C13 F13 . . 179.28(12)
F12 C12 C13 C14 . . -179.53(11)
C11 C12 C13 C14 . . 0.2(2)
F13 C13 C14 F14 . . 0.81(16)
C12 C13 C14 F14 . . 179.92(10)
F13 C13 C14 C13 . 2 -179.20(16)
C12 C13 C14 C13 . 2 -0.09(10)
